data_2008073
loop_
_publ_author_name
'Sema \"Ozt\"urk'
'Mehmet Akkurt'
'\.Ibrahim Abdul Razak'
'Hoong-Kun Fun'
'\.Ismail Y\?ild\?ir\?im'

_publ_section_title
;
 5-Benzoyl-1-ethyl-4-phenyl-1<i>H</i>-pyrimidin-2-one
;
_journal_issue 1
_journal_name_full 'Acta Crystallographica Section C'
_journal_page_first 97
_journal_page_last 99
_journal_paper_doi 10.1107/S0108270198009822
_journal_volume 55
_journal_year 1999
_chemical_formula_moiety 'C19 H16 N2 O2'
_chemical_formula_sum 'C19 H16 N2 O2'
_chemical_formula_weight 304.34
_chemical_melting_point 179
_chemical_name_systematic
;
5-benzoyl-1-ethyl-4-phenylpyrimidine-2-one
;
_space_group_IT_number 14
_symmetry_cell_setting monoclinic
_symmetry_space_group_name_Hall '-P 2ybc'
_symmetry_space_group_name_H-M 'P 1 21/c 1'
_audit_creation_method SHELXL
_cell_angle_alpha 90.00
_cell_angle_beta 96.164(2)
_cell_angle_gamma 90.00
_cell_formula_units_Z 4
_cell_length_a 8.4254(4)
_cell_length_b 17.2278(6)
_cell_length_c 10.9291(3)
_cell_measurement_reflns_used 1489
_cell_measurement_temperature 293(2)
_cell_measurement_theta_max 33
_cell_measurement_theta_min 1.5
_cell_volume 1577.20(10)
_computing_cell_refinement 'SAINT (Siemens, 1996b)'
_computing_data_collection 'SMART (Siemens, 1996a)'
_computing_data_reduction SAINT
_computing_molecular_graphics SHELXTL
_computing_publication_material
; SHELXTL and
  PARST (Nardelli, 1995)
;
_computing_structure_refinement SHELXTL
_computing_structure_solution 'SHELXTL (Sheldrick, 1996)'
_diffrn_ambient_temperature 293(2)
_diffrn_measurement_device
;
Siemens SMART CCD area-detector diffractometer
;
_diffrn_measurement_method '\w scans'
_diffrn_radiation_monochromator graphite
_diffrn_radiation_source 'fine-focus sealed tube'
_diffrn_radiation_type MoK\a
_diffrn_radiation_wavelength 0.71073
_diffrn_reflns_av_R_equivalents 0.1092
_diffrn_reflns_av_sigmaI/netI 0.1360
_diffrn_reflns_limit_h_max 8
_diffrn_reflns_limit_h_min -12
_diffrn_reflns_limit_k_max 26
_diffrn_reflns_limit_k_min -25
_diffrn_reflns_limit_l_max 15
_diffrn_reflns_limit_l_min -16
_diffrn_reflns_number 8150
_diffrn_reflns_theta_max 27.50
_diffrn_reflns_theta_min 3.02
_exptl_absorpt_coefficient_mu 0.084
_exptl_absorpt_correction_type none
_exptl_crystal_colour colourless
_exptl_crystal_density_diffrn 1.282
_exptl_crystal_density_meas ?
_exptl_crystal_description needle
_exptl_crystal_F_000 640
_exptl_crystal_size_max 0.56
_exptl_crystal_size_mid 0.14
_exptl_crystal_size_min 0.06
_refine_diff_density_max 0.182
_refine_diff_density_min -0.172
_refine_ls_extinction_coef 0.0157(17)
_refine_ls_extinction_method SHELXL
_refine_ls_goodness_of_fit_all 1.009
_refine_ls_goodness_of_fit_obs 1.204
_refine_ls_hydrogen_treatment refall
_refine_ls_matrix_type full
_refine_ls_number_parameters 273
_refine_ls_number_reflns 2754
_refine_ls_number_restraints 0
_refine_ls_restrained_S_all 1.010
_refine_ls_restrained_S_obs 1.204
_refine_ls_R_factor_all 0.1788
_refine_ls_R_factor_obs 0.0677
_refine_ls_shift/esd_max 0.000
_refine_ls_shift/esd_mean 0.000
_refine_ls_structure_factor_coef Fsqd
_refine_ls_weighting_details 'w = 1/[\s^2^(Fo^2^)+(0.0246P)^2^] where P=(Fo^2^+2Fc^2^)/3'
_refine_ls_weighting_scheme calc
_refine_ls_wR_factor_all 0.1210
_refine_ls_wR_factor_obs 0.0905
_reflns_number_observed 1241
_reflns_number_total 2756
_reflns_observed_criterion >2sigma(I)
_cod_data_source_file fr1134.cif
_cod_data_source_block I
_cod_depositor_comments
;
The following automatic conversions were performed:

'_exptl_crystal_density_meas' value 'not measured' was changed to '?'
- the value is perceived as not measured.

Automatic conversion script
Id: cif_fix_values 3008 2015-01-20 13:52:24Z robertas 

The following automatic conversions were performed:

'_refine_ls_weighting_scheme' value 'calc w =
1/[\s^2^(Fo^2^)+(0.0246P)^2^] where P=(Fo^2^+2Fc^2^)/3' was changed
to 'calc'. New tag '_refine_ls_weighting_details' was created. The
value of the new tag was set to 'w = 1/[\s^2^(Fo^2^)+(0.0246P)^2^]
where P=(Fo^2^+2Fc^2^)/3'.

Automatic conversion script
Id: cif_fix_values 3143 2015-03-26 13:38:13Z robertas 
;
_cod_original_sg_symbol_Hall '-P 2yc'
_cod_original_sg_symbol_H-M 'P 21/c'
_cod_database_code 2008073

loop_
_symmetry_equiv_pos_as_xyz
'x, y, z'
'-x, y+1/2, -z+1/2'
'-x, -y, -z'
'x, -y-1/2, z-1/2'

loop_
_atom_site_aniso_label
_atom_site_aniso_U_11
_atom_site_aniso_U_22
_atom_site_aniso_U_33
_atom_site_aniso_U_12
_atom_site_aniso_U_13
_atom_site_aniso_U_23
O1 0.052(2) 0.095(2) 0.042(2) -0.016(2) 0.0173(14) 0.0038(15)
O2 0.041(2) 0.080(2) 0.053(2) 0.015(2) 0.0062(14) 0.002(2)
N1 0.034(2) 0.063(2) 0.035(2) -0.004(2) 0.006(2) -0.004(2)
N2 0.037(2) 0.054(2) 0.038(2) -0.005(2) 0.009(2) 0.001(2)
C1 0.041(3) 0.053(3) 0.030(2) 0.007(2) 0.006(2) 0.001(2)
C2 0.045(3) 0.055(3) 0.037(3) 0.001(2) 0.013(2) -0.001(2)
C3 0.036(2) 0.040(2) 0.038(2) 0.004(2) 0.006(2) 0.003(2)
C4 0.034(2) 0.043(2) 0.036(2) 0.004(2) 0.007(2) 0.005(2)
C5 0.042(2) 0.043(2) 0.044(3) 0.000(2) 0.008(2) 0.004(2)
C6 0.042(2) 0.039(2) 0.039(2) -0.002(2) 0.010(2) 0.002(2)
C7 0.055(3) 0.040(2) 0.045(3) -0.003(2) 0.020(2) -0.001(2)
C8 0.080(3) 0.042(3) 0.041(3) -0.010(2) 0.024(3) -0.005(2)
C9 0.087(4) 0.060(3) 0.034(3) -0.016(3) 0.003(3) 0.004(3)
C10 0.071(3) 0.061(3) 0.044(3) 0.008(3) 0.006(3) 0.006(2)
C11 0.060(3) 0.054(3) 0.031(3) 0.005(2) 0.011(2) 0.000(2)
C12 0.036(2) 0.047(2) 0.039(2) 0.000(2) 0.009(2) -0.002(2)
C13 0.042(3) 0.054(3) 0.050(3) -0.012(2) 0.001(2) 0.001(2)
C14 0.059(3) 0.079(4) 0.055(4) -0.006(3) -0.008(3) 0.000(3)
C15 0.059(3) 0.073(3) 0.075(4) -0.029(3) 0.004(3) -0.006(3)
C16 0.067(3) 0.063(3) 0.060(4) -0.022(3) 0.012(3) 0.006(3)
C17 0.046(3) 0.055(3) 0.044(3) -0.005(2) 0.007(2) 0.003(2)
C18 0.036(3) 0.081(4) 0.054(3) -0.007(2) 0.009(2) -0.006(3)
C19 0.056(4) 0.086(4) 0.098(5) -0.022(3) 0.010(3) -0.014(4)

loop_
_atom_site_label
_atom_site_fract_x
_atom_site_fract_y
_atom_site_fract_z
_atom_site_U_iso_or_equiv
_atom_site_thermal_displace_type
_atom_site_calc_flag
_atom_site_refinement_flags
_atom_site_occupancy
_atom_site_disorder_group
_atom_site_type_symbol
O1 0.1722(3) 0.6959(2) 0.1731(2) 0.0621(9) Uani d . 1 . O
O2 -0.3181(3) 0.68199(15) 0.5307(2) 0.0579(8) Uani d . 1 . O
N1 0.1660(3) 0.6809(2) 0.3790(3) 0.0436(8) Uani d . 1 . N
N2 -0.0530(3) 0.6421(2) 0.2370(3) 0.0425(9) Uani d . 1 . N
C1 0.0767(5) 0.6713(2) 0.4727(4) 0.0411(10) Uani d . 1 . C
C2 0.0970(4) 0.6747(2) 0.2564(3) 0.0449(10) Uani d . 1 . C
C3 -0.1364(4) 0.6293(2) 0.3294(3) 0.0376(10) Uani d . 1 . C
C4 -0.0786(4) 0.6479(2) 0.4532(3) 0.0375(9) Uani d . 1 . C
C5 -0.1835(5) 0.6555(2) 0.5538(3) 0.0428(10) Uani d . 1 . C
C6 -0.1225(4) 0.6350(2) 0.6816(3) 0.0396(10) Uani d . 1 . C
C7 -0.1861(5) 0.6721(2) 0.7792(4) 0.0457(11) Uani d . 1 . C
C8 -0.1331(6) 0.6538(2) 0.8995(4) 0.0534(12) Uani d . 1 . C
C9 -0.0210(6) 0.5971(3) 0.9241(4) 0.0606(13) Uani d . 1 . C
C10 0.0406(6) 0.5586(3) 0.8290(4) 0.0586(13) Uani d . 1 . C
C11 -0.0077(5) 0.5783(2) 0.7092(4) 0.0478(11) Uani d . 1 . C
C12 -0.2909(4) 0.5888(2) 0.2964(3) 0.0403(10) Uani d . 1 . C
C13 -0.3800(5) 0.6048(2) 0.1848(4) 0.0491(11) Uani d . 1 . C
C14 -0.5171(6) 0.5630(3) 0.1498(5) 0.0654(14) Uani d . 1 . C
C15 -0.5650(6) 0.5045(3) 0.2226(5) 0.0690(14) Uani d . 1 . C
C16 -0.4770(6) 0.4873(3) 0.3324(5) 0.0628(13) Uani d . 1 . C
C17 -0.3424(5) 0.5297(2) 0.3691(4) 0.0483(11) Uani d . 1 . C
C18 0.3358(5) 0.7040(3) 0.4036(5) 0.0566(13) Uani d . 1 . C
C19 0.3594(7) 0.7899(3) 0.3904(7) 0.080(2) Uani d . 1 . C
H1 0.129(3) 0.6846(15) 0.551(3) 0.025(9) Uiso d . 1 . H
H7 -0.269(3) 0.7092(16) 0.758(3) 0.033(10) Uiso d . 1 . H
H8 -0.182(4) 0.6816(19) 0.971(3) 0.071(12) Uiso d . 1 . H
H9 0.025(4) 0.584(2) 1.006(4) 0.085(15) Uiso d . 1 . H
H10 0.119(4) 0.5214(19) 0.850(3) 0.052(12) Uiso d . 1 . H
H11 0.033(4) 0.5530(17) 0.640(3) 0.048(10) Uiso d . 1 . H
H13 -0.343(4) 0.6492(18) 0.133(3) 0.055(11) Uiso d . 1 . H
H14 -0.570(4) 0.576(2) 0.080(3) 0.064(15) Uiso d . 1 . H
H15 -0.669(5) 0.478(2) 0.196(4) 0.087(15) Uiso d . 1 . H
H16 -0.510(4) 0.446(2) 0.381(3) 0.076(14) Uiso d . 1 . H
H17 -0.278(4) 0.5200(19) 0.446(3) 0.051(12) Uiso d . 1 . H
H18B 0.387(4) 0.6780(19) 0.342(3) 0.059(12) Uiso d . 1 . H
H18A 0.363(4) 0.685(2) 0.488(4) 0.069(14) Uiso d . 1 . H
H19A 0.298(9) 0.818(4) 0.447(7) 0.23(4) Uiso d . 1 . H
H19B 0.477(6) 0.802(2) 0.407(4) 0.099(16) Uiso d . 1 . H
H19C 0.335(5) 0.805(3) 0.300(5) 0.11(2) Uiso d . 1 . H

loop_
_atom_type_symbol
_atom_type_description
_atom_type_scat_dispersion_real
_atom_type_scat_dispersion_imag
_atom_type_scat_source
C C 0.0033 0.0016 'International Tables Vol C Tables 4.2.6.8 and 6.1.1.4'
H H 0.0000 0.0000 'International Tables Vol C Tables 4.2.6.8 and 6.1.1.4'
N N 0.0061 0.0033 'International Tables Vol C Tables 4.2.6.8 and 6.1.1.4'
O O 0.0106 0.0060 'International Tables Vol C Tables 4.2.6.8 and 6.1.1.4'

loop_
_geom_angle_atom_site_label_1
_geom_angle_atom_site_label_2
_geom_angle_atom_site_label_3
_geom_angle
_geom_angle_publ_flag
C1 N1 C2 120.6(3) ?
C1 N1 C18 120.2(4) ?
C2 N1 C18 119.0(3) ?
C3 N2 C2 120.7(3) ?
N1 C1 C4 121.5(4) ?
N1 C1 H1 114.7(16) ?
C4 C1 H1 123.7(16) ?
O1 C2 N2 123.3(4) yes
O1 C2 N1 119.6(4) yes
N2 C2 N1 117.1(3) ?
N2 C3 C4 122.4(3) ?
N2 C3 C12 114.9(3) yes
C4 C3 C12 122.5(3) ?
C1 C4 C3 116.1(3) ?
C1 C4 C5 119.6(3) ?
C3 C4 C5 123.5(3) ?
O2 C5 C6 120.3(3) ?
O2 C5 C4 119.5(3) ?
C6 C5 C4 120.2(3) yes
C11 C6 C7 118.1(4) ?
C11 C6 C5 122.6(3) ?
C7 C6 C5 119.3(4) ?
C8 C7 C6 120.8(4) ?
C8 C7 H7 122.2(18) ?
C6 C7 H7 117.0(18) ?
C9 C8 C7 119.9(4) ?
C9 C8 H8 120.(2) ?
C7 C8 H8 120.(2) ?
C8 C9 C10 120.2(5) ?
C8 C9 H9 124.(2) ?
C10 C9 H9 116.(2) ?
C11 C10 C9 120.2(5) ?
C11 C10 H10 122.(2) ?
C9 C10 H10 118.(2) ?
C10 C11 C6 120.8(4) ?
C10 C11 H11 122.8(19) ?
C6 C11 H11 116.(2) ?
C17 C12 C13 118.4(4) ?
C17 C12 C3 121.6(4) ?
C13 C12 C3 119.7(3) ?
C14 C13 C12 119.8(4) ?
C14 C13 H13 122.4(19) ?
C12 C13 H13 117.8(19) ?
C15 C14 C13 120.8(5) ?
C15 C14 H14 123.(3) ?
C13 C14 H14 116.(3) ?
C14 C15 C16 120.0(5) ?
C14 C15 H15 118.(2) ?
C16 C15 H15 122.(2) ?
C17 C16 C15 119.5(5) ?
C17 C16 H16 121.(2) ?
C15 C16 H16 119.(2) ?
C16 C17 C12 121.4(5) ?
C16 C17 H17 122.(2) ?
C12 C17 H17 117.(2) ?
N1 C18 C19 112.5(4) yes
N1 C18 H18B 104.(2) ?
C19 C18 H18B 109.(2) ?
N1 C18 H18A 102.(2) ?
C19 C18 H18A 113.(2) ?
H18B C18 H18A 116.(3) ?
C18 C19 H19A 110.(4) ?
C18 C19 H19B 109.(3) ?
H19A C19 H19B 111.(5) ?
C18 C19 H19C 109.(3) ?
H19A C19 H19C 115.(5) ?
H19B C19 H19C 103.(4) ?

loop_
_geom_bond_atom_site_label_1
_geom_bond_atom_site_label_2
_geom_bond_site_symmetry_2
_geom_bond_distance
_geom_bond_publ_flag
O1 C2 . 1.220(4) yes
O2 C5 . 1.223(4) yes
N1 C1 . 1.344(4) yes
N1 C2 . 1.406(4) yes
N1 C18 . 1.482(5) yes
N2 C3 . 1.310(4) yes
N2 C2 . 1.378(4) yes
C1 C4 . 1.364(5) ?
C1 H1 . 0.95(3) ?
C3 C4 . 1.424(4) ?
C3 C12 . 1.487(5) ?
C4 C5 . 1.489(4) ?
C5 C6 . 1.478(5) ?
C6 C11 . 1.386(5) ?
C6 C7 . 1.399(4) ?
C7 C8 . 1.378(5) ?
C7 H7 . 0.96(3) ?
C8 C9 . 1.366(6) ?
C8 H8 . 1.04(3) ?
C9 C10 . 1.380(5) ?
C9 H9 . 0.97(4) ?
C10 C11 . 1.371(5) ?
C10 H10 . 0.93(3) ?
C11 H11 . 0.97(3) ?
C12 C17 . 1.389(5) ?
C12 C13 . 1.390(5) ?
C13 C14 . 1.380(5) ?
C13 H13 . 1.02(3) ?
C14 C15 . 1.371(6) ?
C14 H14 . 0.88(4) ?
C15 C16 . 1.373(6) ?
C15 H15 . 1.00(4) ?
C16 C17 . 1.372(6) ?
C16 H16 . 0.95(4) ?
C17 H17 . 0.96(3) ?
C18 C19 . 1.502(7) ?
C18 H18B . 0.95(3) ?
C18 H18A . 0.98(4) ?
C19 H19A . 0.97(7) ?
C19 H19B . 1.01(5) ?
C19 H19C . 1.02(5) ?

loop_
_geom_hbond_atom_site_label_D
_geom_hbond_atom_site_label_H
_geom_hbond_atom_site_label_A
_geom_hbond_site_symmetry_A
_geom_hbond_distance_DH
_geom_hbond_distance_HA
_geom_hbond_distance_DA
_geom_hbond_angle_DHA
_geom_hbond_publ_flag
C18 H18B O1 1_555 0.95(4) 2.46(3) 2.742(5) 97(2) no
C1 H1 O1 4_565 0.95(3) 2.46(3) 3.209(5) 136(2) no

loop_
_geom_torsion_atom_site_label_1
_geom_torsion_atom_site_label_2
_geom_torsion_atom_site_label_3
_geom_torsion_atom_site_label_4
_geom_torsion
C2 N1 C1 C4 6.7(5)
C18 N1 C1 C4 -178.1(4)
C3 N2 C2 O1 -171.5(3)
C3 N2 C2 N1 10.7(5)
C1 N1 C2 O1 167.9(3)
C18 N1 C2 O1 -7.3(5)
C1 N1 C2 N2 -14.1(5)
C18 N1 C2 N2 170.6(3)
C2 N2 C3 C4 0.0(5)
C2 N2 C3 C12 -175.8(3)
N1 C1 C4 C3 4.0(5)
N1 C1 C4 C5 -165.9(3)
N2 C3 C4 C1 -7.6(5)
C12 C3 C4 C1 168.0(3)
N2 C3 C4 C5 161.8(3)
C12 C3 C4 C5 -22.6(5)
C1 C4 C5 O2 134.6(4)
C3 C4 C5 O2 -34.5(5)
C1 C4 C5 C6 -42.4(5)
C3 C4 C5 C6 148.5(3)
O2 C5 C6 C11 152.7(3)
C4 C5 C6 C11 -30.4(5)
O2 C5 C6 C7 -25.1(5)
C4 C5 C6 C7 151.8(3)
C11 C6 C7 C8 1.5(5)
C5 C6 C7 C8 179.4(3)
C6 C7 C8 C9 -2.2(6)
C7 C8 C9 C10 0.7(6)
C8 C9 C10 C11 1.4(6)
C9 C10 C11 C6 -2.2(6)
C7 C6 C11 C10 0.7(5)
C5 C6 C11 C10 -177.1(4)
N2 C3 C12 C17 137.6(3)
C4 C3 C12 C17 -38.3(5)
N2 C3 C12 C13 -36.3(5)
C4 C3 C12 C13 147.8(3)
C17 C12 C13 C14 0.8(5)
C3 C12 C13 C14 174.9(3)
C12 C13 C14 C15 -1.3(6)
C13 C14 C15 C16 0.5(7)
C14 C15 C16 C17 0.8(7)
C15 C16 C17 C12 -1.3(6)
C13 C12 C17 C16 0.5(5)
C3 C12 C17 C16 -173.5(3)
C1 N1 C18 C19 -96.5(5)
C2 N1 C18 C19 78.7(5)

loop_
_cod_related_entry_id
_cod_related_entry_database
_cod_related_entry_code
1 ChemSpider 21105618
